data_4305570
loop_
_publ_author_name
'Christelle Hureau'
'Sihem Groni'
'R\'egis Guillot'
'Genevi\`eve Blondin'
'Carole Duboc'
'Elodie Anxolab\'eh\`ere-Mallart'

_publ_contact_author_address
;
"Institut de Chimie Mol\'eculaire et des Mat\'eriaux d'Orsay,
 Univ Paris-Sud, UMR 8182 CNRS, Orsay, F- 91405"
;
_publ_contact_author_email eanxolab@icmo.u-psud.fr
_publ_contact_author_name 'Elodie Anxolab\'eh\`ere-Mallart'
_publ_contact_author_phone '33 1 69 15 76 40'
_publ_section_title
;
Syntheses, X-ray Structures, Solid State High-Field Electron Paramagnetic
Resonance, and Density-Functional Theory Investigations on Chloro and Aqua
MnII Mononuclear Complexes with Amino-Pyridine Pentadentate Ligands
;
_journal_name_full 'Inorganic Chemistry'
_journal_page_first 9238
_journal_page_last 9247
_journal_paper_doi 10.1021/ic800551u
_journal_volume 47
_journal_year 2008
_chemical_formula_moiety '2(C22 H27 Cl Mn N5), 2(F6 P), C2 H3 N'
_chemical_formula_sum 'C46 H57 Cl2 F12 Mn2 N11 P2'
_chemical_formula_weight 1234.75
_chemical_name_systematic
;
[N-methyl-N,N',N'-tris(2-pyridylmethylpropane-1,3-diamine) Mn Cl] (PF6)2
;
_space_group_IT_number 19
_symmetry_cell_setting orthorhombic
_symmetry_Int_Tables_number 19
_symmetry_space_group_name_Hall 'P 2ac 2ab'
_symmetry_space_group_name_H-M 'P 21 21 21'
_atom_sites_solution_hydrogens geom
_atom_sites_solution_primary direct
_atom_sites_solution_secondary difmap
_audit_creation_method SHELXL-97
_cell_angle_alpha 90.00
_cell_angle_beta 90.00
_cell_angle_gamma 90.00
_cell_formula_units_Z 4
_cell_length_a 16.6295(3)
_cell_length_b 17.0758(4)
_cell_length_c 18.9529(4)
_cell_measurement_reflns_used 8233
_cell_measurement_temperature 100(1)
_cell_measurement_theta_max 36.11
_cell_measurement_theta_min 2.39
_cell_volume 5381.9(2)
_computing_cell_refinement 'Bruker SMART'
_computing_data_collection 'Bruker SMART'
_computing_data_reduction 'Bruker SAINT'
_computing_molecular_graphics 'Bruker SHELXTL'
_computing_publication_material 'Bruker SHELXTL'
_computing_structure_refinement 'Bruker SHELXTL'
_computing_structure_solution 'Bruker SHELXTL'
_diffrn_ambient_temperature 100(1)
_diffrn_measured_fraction_theta_full 0.942
_diffrn_measured_fraction_theta_max 0.942
_diffrn_measurement_device_type 'CCD area detector'
_diffrn_measurement_method 'phi and omega scans'
_diffrn_radiation_monochromator graphite
_diffrn_radiation_probe x-ray
_diffrn_radiation_type MoK\a
_diffrn_radiation_wavelength 0.71073
_diffrn_reflns_av_R_equivalents 0.0289
_diffrn_reflns_av_sigmaI/netI 0.0250
_diffrn_reflns_limit_h_max 27
_diffrn_reflns_limit_h_min -17
_diffrn_reflns_limit_k_max 28
_diffrn_reflns_limit_k_min -28
_diffrn_reflns_limit_l_max 31
_diffrn_reflns_limit_l_min -31
_diffrn_reflns_number 109804
_diffrn_reflns_theta_full 36.17
_diffrn_reflns_theta_max 36.17
_diffrn_reflns_theta_min 1.63
_diffrn_source 'fine-focus sealed tube'
_diffrn_source_type 'X8 APEX II Bruker ICMMO'
_diffrn_standards_decay_% 0
_diffrn_standards_number 0
_exptl_absorpt_coefficient_mu 0.715
_exptl_absorpt_correction_T_max 0.918
_exptl_absorpt_correction_T_min 0.850
_exptl_absorpt_correction_type psi-scan
_exptl_absorpt_process_details SADABS
_exptl_crystal_colour colorless
_exptl_crystal_density_diffrn 1.524
_exptl_crystal_density_method 'not measured'
_exptl_crystal_description plate
_exptl_crystal_F_000 2528
_exptl_crystal_size_max 0.260
_exptl_crystal_size_mid 0.190
_exptl_crystal_size_min 0.120
_refine_diff_density_max 0.690
_refine_diff_density_min -0.437
_refine_diff_density_rms 0.067
_refine_ls_abs_structure_details 'Flack H D (1983), Acta Cryst. A39, 876-881'
_refine_ls_abs_structure_Flack 0.409(8)
_refine_ls_extinction_coef 0.00000(10)
_refine_ls_extinction_expression Fc^*^=kFc[1+0.001xFc^2^\l^3^/sin(2\q)]^-1/4^
_refine_ls_extinction_method SHELXL
_refine_ls_goodness_of_fit_ref 1.018
_refine_ls_hydrogen_treatment mixed
_refine_ls_matrix_type full
_refine_ls_number_parameters 680
_refine_ls_number_reflns 23697
_refine_ls_number_restraints 0
_refine_ls_restrained_S_all 1.018
_refine_ls_R_factor_all 0.0468
_refine_ls_R_factor_gt 0.0351
_refine_ls_shift/su_max 5.893
_refine_ls_shift/su_mean 0.028
_refine_ls_structure_factor_coef Fsqd
_refine_ls_weighting_details 'calc w=1/[\s^2^(Fo^2^)+(0.0469P)^2^+1.9191P] where P=(Fo^2^+2Fc^2^)/3'
_refine_ls_weighting_scheme calc
_refine_ls_wR_factor_gt 0.0849
_refine_ls_wR_factor_ref 0.0923
_reflns_number_gt 20393
_reflns_number_total 23697
_reflns_threshold_expression >2sigma(I)
_cod_data_source_file ic800551u_si_002_4.cif
_cod_data_source_block 519GuillotICMMO
_cod_database_code 4305570

loop_
_symmetry_equiv_pos_as_xyz
'x, y, z'
'-x+1/2, -y, z+1/2'
'-x, y+1/2, -z+1/2'
'x+1/2, -y+1/2, -z'

loop_
_atom_site_label
_atom_site_type_symbol
_atom_site_fract_x
_atom_site_fract_y
_atom_site_fract_z
_atom_site_U_iso_or_equiv
_atom_site_adp_type
_atom_site_occupancy
_atom_site_symmetry_multiplicity
_atom_site_calc_flag
_atom_site_refinement_flags
_atom_site_disorder_assembly
_atom_site_disorder_group
Mn1 Mn 0.022281(13) 0.777375(11) 0.272212(10) 0.01459(4) Uani 1 1 d . . .
P2 P 0.69615(3) 0.98289(2) 0.95410(2) 0.01947(7) Uani 1 1 d . . .
F9 F 0.68764(8) 1.06947(6) 0.92348(7) 0.0378(3) Uani 1 1 d . . .
F7 F 0.70433(8) 0.89656(7) 0.98634(8) 0.0446(3) Uani 1 1 d . . .
F12 F 0.71996(10) 0.95179(8) 0.87793(7) 0.0502(4) Uani 1 1 d . . .
F8 F 0.60366(7) 0.96676(8) 0.93896(6) 0.0375(3) Uani 1 1 d . . .
F10 F 0.78863(8) 0.99952(9) 0.97103(8) 0.0483(3) Uani 1 1 d . . .
F11 F 0.67277(8) 1.01422(8) 1.03100(6) 0.0414(3) Uani 1 1 d . . .
Cl1 Cl -0.03444(2) 0.651653(19) 0.24275(2) 0.02905(8) Uani 1 1 d . . .
N6 N -0.06992(8) 0.85059(7) 0.21688(6) 0.0180(2) Uani 1 1 d . . .
N3 N 0.13747(8) 0.72386(8) 0.31725(7) 0.0195(2) Uani 1 1 d . . .
N4 N -0.03022(8) 0.78842(7) 0.38012(6) 0.0185(2) Uani 1 1 d . . .
N5 N 0.04927(8) 0.90456(6) 0.31079(7) 0.0176(2) Uani 1 1 d . . .
N7 N 0.11505(9) 0.78053(8) 0.18210(7) 0.0244(2) Uani 1 1 d . . .
C26 C 0.16197(11) 0.70784(9) 0.19179(9) 0.0254(3) Uani 1 1 d . . .
H26A H 0.2097 0.7100 0.1624 0.031 Uiso 1 1 calc R . .
H26B H 0.1299 0.6635 0.1764 0.031 Uiso 1 1 calc R . .
C23 C 0.18666(9) 0.69563(8) 0.26699(8) 0.0201(3) Uani 1 1 d . . .
C20 C -0.07098(9) 0.92698(7) 0.23359(7) 0.0164(2) Uani 1 1 d . . .
C16 C -0.11768(11) 0.82536(9) 0.16415(8) 0.0236(3) Uani 1 1 d . . .
H16 H -0.1176 0.7723 0.1531 0.028 Uiso 1 1 calc R . .
C21 C -0.02490(10) 0.95111(7) 0.29806(7) 0.0179(2) Uani 1 1 d . . .
H21A H -0.0102 1.0059 0.2935 0.022 Uiso 1 1 calc R . .
H21B H -0.0598 0.9463 0.3389 0.022 Uiso 1 1 calc R . .
C25 C 0.27244(11) 0.63775(9) 0.35370(11) 0.0267(3) Uani 1 1 d . . .
H25 H 0.3178 0.6089 0.3658 0.032 Uiso 1 1 calc R . .
C24 C 0.25550(9) 0.65310(8) 0.28369(10) 0.0248(3) Uani 1 1 d . . .
H24 H 0.2896 0.6353 0.2482 0.030 Uiso 1 1 calc R . .
C22 C 0.15469(10) 0.70879(9) 0.38521(8) 0.0229(3) Uani 1 1 d . . .
H22 H 0.1204 0.7281 0.4199 0.027 Uiso 1 1 calc R . .
C19 C -0.11768(11) 0.98051(8) 0.19631(9) 0.0234(3) Uani 1 1 d . . .
H19 H -0.1165 1.0334 0.2079 0.028 Uiso 1 1 calc R . .
C17 C -0.16684(11) 0.87489(10) 0.12575(9) 0.0265(3) Uani 1 1 d . . .
H17 H -0.1997 0.8556 0.0900 0.032 Uiso 1 1 calc R . .
C18 C -0.16593(11) 0.95399(10) 0.14188(9) 0.0269(3) Uani 1 1 d . . .
H18 H -0.1975 0.9889 0.1164 0.032 Uiso 1 1 calc R . .
C28 C 0.13186(12) 0.92740(9) 0.20027(10) 0.0307(4) Uani 1 1 d . . .
H28A H 0.1647 0.9687 0.1802 0.037 Uiso 1 1 calc R . .
H28B H 0.0798 0.9292 0.1773 0.037 Uiso 1 1 calc R . .
C27 C 0.17139(12) 0.84834(10) 0.18426(11) 0.0326(4) Uani 1 1 d . . .
H27A H 0.1985 0.8520 0.1391 0.039 Uiso 1 1 calc R . .
H27B H 0.2120 0.8382 0.2199 0.039 Uiso 1 1 calc R . .
C29 C 0.12052(10) 0.94327(9) 0.27863(10) 0.0272(3) Uani 1 1 d . . .
H29A H 0.1683 0.9260 0.3035 0.033 Uiso 1 1 calc R . .
H29B H 0.1158 0.9994 0.2856 0.033 Uiso 1 1 calc R . .
C30 C 0.00017(9) 0.84512(8) 0.42134(7) 0.0194(2) Uani 1 1 d . . .
C31 C 0.06137(10) 0.89833(9) 0.38806(8) 0.0216(3) Uani 1 1 d . . .
H31A H 0.0574 0.9500 0.4091 0.026 Uiso 1 1 calc R . .
H31B H 0.1149 0.8783 0.3974 0.026 Uiso 1 1 calc R . .
Mn2 Mn 0.021968(13) 0.721934(11) 0.771607(10) 0.01370(4) Uani 1 1 d . . .
P1 P 0.71305(3) 0.53920(2) 0.45294(2) 0.02195(8) Uani 1 1 d . . .
F4 F 0.70308(9) 0.51028(9) 0.53299(6) 0.0475(3) Uani 1 1 d . . .
F6 F 0.72268(14) 0.56777(10) 0.37470(7) 0.0717(6) Uani 1 1 d . . .
F2 F 0.70271(9) 0.62715(7) 0.48059(8) 0.0467(3) Uani 1 1 d . . .
F3 F 0.61811(9) 0.53253(11) 0.44440(9) 0.0617(5) Uani 1 1 d . . .
F5 F 0.72325(10) 0.45114(7) 0.42757(8) 0.0497(4) Uani 1 1 d . . .
F1 F 0.80699(8) 0.54423(11) 0.46471(10) 0.0643(5) Uani 1 1 d . . .
Cl2 Cl -0.02784(2) 0.841430(17) 0.716898(18) 0.02042(6) Uani 1 1 d . . .
N2 N -0.07265(8) 0.64636(6) 0.72334(6) 0.0179(2) Uani 1 1 d . . .
N1 N 0.13388(8) 0.77890(8) 0.81251(6) 0.0186(2) Uani 1 1 d . . .
N10 N 0.04000(8) 0.59914(7) 0.82666(7) 0.0194(2) Uani 1 1 d . . .
N9 N -0.03849(8) 0.73149(7) 0.87548(6) 0.0193(2) Uani 1 1 d . . .
N8 N 0.12156(9) 0.69638(7) 0.68831(7) 0.0209(2) Uani 1 1 d . . .
C3 C -0.07139(10) 0.57014(8) 0.74095(8) 0.0192(3) Uani 1 1 d . . .
C5 C -0.03050(11) 0.54934(7) 0.80924(8) 0.0212(3) Uani 1 1 d . . .
H5A H -0.0694 0.5534 0.8472 0.025 Uiso 1 1 calc R . .
H5B H -0.0131 0.4952 0.8069 0.025 Uiso 1 1 calc R . .
C1 C -0.11873(11) 0.66882(8) 0.66875(8) 0.0226(3) Uani 1 1 d . . .
H1 H -0.1213 0.7218 0.6576 0.027 Uiso 1 1 calc R . .
C4 C -0.11109(14) 0.51390(9) 0.70095(10) 0.0347(4) Uani 1 1 d . . .
H4 H -0.1075 0.4611 0.7127 0.042 Uiso 1 1 calc R . .
C2 C -0.16233(13) 0.61667(10) 0.62855(9) 0.0308(4) Uani 1 1 d . . .
H2 H -0.1953 0.6341 0.5922 0.037 Uiso 1 1 calc R . .
C7 C -0.02668(10) 0.67294(8) 0.92166(7) 0.0214(3) Uani 1 1 d . . .
C8 C -0.07097(14) 0.66763(11) 0.98344(8) 0.0340(4) Uani 1 1 d . . .
H8 H -0.0622 0.6268 1.0150 0.041 Uiso 1 1 calc R . .
C10 C -0.09369(10) 0.78675(10) 0.88976(9) 0.0257(3) Uani 1 1 d . . .
H10 H -0.1010 0.8274 0.8578 0.031 Uiso 1 1 calc R . .
C9 C -0.12842(14) 0.72410(13) 0.99729(10) 0.0415(5) Uani 1 1 d . . .
H9 H -0.1592 0.7210 1.0381 0.050 Uiso 1 1 calc R . .
C6 C 0.03851(11) 0.61571(9) 0.90346(8) 0.0240(3) Uani 1 1 d . . .
H6A H 0.0901 0.6369 0.9178 0.029 Uiso 1 1 calc R . .
H6B H 0.0298 0.5673 0.9291 0.029 Uiso 1 1 calc R . .
C11 C 0.18822(9) 0.79606(8) 0.76241(8) 0.0196(3) Uani 1 1 d . . .
C13 C 0.27030(11) 0.86457(9) 0.84575(10) 0.0257(3) Uani 1 1 d . . .
H13 H 0.3165 0.8925 0.8571 0.031 Uiso 1 1 calc R . .
C14 C 0.14627(10) 0.80509(9) 0.87843(8) 0.0214(3) Uani 1 1 d . . .
H14 H 0.1083 0.7937 0.9129 0.026 Uiso 1 1 calc R . .
C12 C 0.25751(10) 0.83874(9) 0.77745(9) 0.0243(3) Uani 1 1 d . . .
H12 H 0.2946 0.8497 0.7421 0.029 Uiso 1 1 calc R . .
C15 C 0.11547(12) 0.55770(10) 0.80929(10) 0.0305(4) Uani 1 1 d . . .
H15A H 0.1114 0.5042 0.8261 0.037 Uiso 1 1 calc R . .
H15B H 0.1593 0.5825 0.8346 0.037 Uiso 1 1 calc R . .
C32 C -0.15574(15) 0.53752(11) 0.64376(11) 0.0412(5) Uani 1 1 d . . .
H32 H -0.1814 0.5007 0.6155 0.049 Uiso 1 1 calc R . .
C33 C 0.21337(10) 0.84830(9) 0.89701(9) 0.0233(3) Uani 1 1 d . . .
H33 H 0.2201 0.8661 0.9430 0.028 Uiso 1 1 calc R . .
C34 C 0.22126(11) 0.66575(9) 0.40584(9) 0.0260(3) Uani 1 1 d . . .
H34 H 0.2314 0.6559 0.4533 0.031 Uiso 1 1 calc R . .
C35 C 0.16823(10) 0.77026(10) 0.68831(8) 0.0239(3) Uani 1 1 d . . .
H35A H 0.1373 0.8109 0.6650 0.029 Uiso 1 1 calc R . .
H35B H 0.2176 0.7628 0.6619 0.029 Uiso 1 1 calc R . .
C36 C -0.14005(12) 0.78520(13) 0.95035(10) 0.0359(4) Uani 1 1 d . . .
H36 H -0.1779 0.8240 0.9593 0.043 Uiso 1 1 calc R . .
C37 C -0.02210(12) 0.85302(10) 0.49165(8) 0.0289(3) Uani 1 1 d . . .
H37 H 0.0003 0.8921 0.5196 0.035 Uiso 1 1 calc R . .
C39 C -0.08558(11) 0.73963(9) 0.40725(9) 0.0257(3) Uani 1 1 d . . .
H39 H -0.1071 0.7008 0.3785 0.031 Uiso 1 1 calc R . .
C40 C -0.11175(13) 0.74513(12) 0.47663(10) 0.0358(4) Uani 1 1 d . . .
H40 H -0.1510 0.7115 0.4940 0.043 Uiso 1 1 calc R . .
C41 C 0.07529(14) 0.77661(14) 0.11222(9) 0.0389(4) Uani 1 1 d . . .
H41A H 0.1151 0.7690 0.0762 0.058 Uiso 1 1 calc R . .
H41B H 0.0469 0.8246 0.1036 0.058 Uiso 1 1 calc R . .
H41C H 0.0380 0.7337 0.1116 0.058 Uiso 1 1 calc R . .
C38 C -0.07790(14) 0.80203(12) 0.51910(9) 0.0367(4) Uani 1 1 d . . .
H38 H -0.0929 0.8058 0.5663 0.044 Uiso 1 1 calc R . .
C42 C 0.13640(12) 0.55602(9) 0.73123(11) 0.0314(4) Uani 1 1 d . . .
H42A H 0.0875 0.5476 0.7044 0.038 Uiso 1 1 calc R . .
H42B H 0.1717 0.5118 0.7224 0.038 Uiso 1 1 calc R . .
C44 C 0.08615(12) 0.68492(12) 0.61776(8) 0.0317(4) Uani 1 1 d . . .
H44A H 0.0479 0.7258 0.6085 0.047 Uiso 1 1 calc R . .
H44B H 0.0596 0.6351 0.6160 0.047 Uiso 1 1 calc R . .
H44C H 0.1279 0.6864 0.5828 0.047 Uiso 1 1 calc R . .
C43 C 0.17710(11) 0.63018(10) 0.70439(10) 0.0285(3) Uani 1 1 d . . .
H43A H 0.2156 0.6475 0.7395 0.034 Uiso 1 1 calc R . .
H43B H 0.2069 0.6174 0.6619 0.034 Uiso 1 1 calc R . .
C47 C 0.01442(14) -0.02883(13) 0.00610(12) 0.0405(4) Uani 1 1 d . . .
N11 N 0.02833(16) -0.09021(13) -0.01407(13) 0.0553(5) Uani 1 1 d . . .
C46 C -0.00379(17) 0.04931(13) 0.03184(15) 0.0505(6) Uani 1 1 d . . .
H46A H -0.0601 0.0596 0.0259 0.076 Uiso 1 1 calc R . .
H46B H 0.0268 0.0871 0.0056 0.076 Uiso 1 1 calc R . .
H46C H 0.0099 0.0528 0.0809 0.076 Uiso 1 1 calc R . .

loop_
_atom_site_aniso_label
_atom_site_aniso_U_11
_atom_site_aniso_U_22
_atom_site_aniso_U_33
_atom_site_aniso_U_23
_atom_site_aniso_U_13
_atom_site_aniso_U_12
Mn1 0.01539(9) 0.01043(7) 0.01795(8) 0.00007(6) 0.00061(8) 0.00079(7)
P2 0.02016(18) 0.02100(15) 0.01724(14) -0.00006(12) 0.00126(13) -0.00128(13)
F9 0.0399(7) 0.0255(5) 0.0481(7) 0.0122(5) 0.0152(5) 0.0011(4)
F7 0.0413(7) 0.0296(5) 0.0630(8) 0.0191(5) 0.0140(6) 0.0118(5)
F12 0.0736(10) 0.0449(7) 0.0320(6) -0.0172(5) 0.0269(6) -0.0231(7)
F8 0.0258(6) 0.0514(7) 0.0354(6) 0.0165(5) -0.0089(4) -0.0121(5)
F10 0.0206(6) 0.0697(9) 0.0546(8) 0.0092(7) -0.0033(6) -0.0078(6)
F11 0.0517(8) 0.0483(7) 0.0243(5) -0.0096(5) 0.0112(5) -0.0152(6)
Cl1 0.02200(17) 0.01292(12) 0.0522(2) -0.00932(13) -0.00503(17) 0.00117(11)
N6 0.0215(6) 0.0136(4) 0.0190(5) -0.0011(4) -0.0015(4) 0.0034(4)
N3 0.0151(5) 0.0189(5) 0.0244(5) 0.0022(4) 0.0024(4) 0.0028(4)
N4 0.0177(6) 0.0186(5) 0.0192(5) 0.0032(4) 0.0015(4) 0.0014(4)
N5 0.0181(6) 0.0131(4) 0.0216(5) 0.0006(4) -0.0003(4) -0.0008(4)
N7 0.0274(7) 0.0228(5) 0.0230(5) 0.0024(5) 0.0057(5) 0.0043(5)
C26 0.0262(8) 0.0236(7) 0.0265(7) -0.0018(5) 0.0070(6) 0.0060(5)
C23 0.0177(7) 0.0145(5) 0.0282(7) -0.0005(5) 0.0039(5) 0.0001(4)
C20 0.0188(6) 0.0123(4) 0.0181(5) 0.0008(4) 0.0027(5) 0.0017(4)
C16 0.0266(8) 0.0200(6) 0.0243(6) -0.0056(5) -0.0067(6) 0.0047(5)
C21 0.0214(7) 0.0113(4) 0.0210(5) -0.0009(4) -0.0008(5) 0.0020(4)
C25 0.0184(7) 0.0170(6) 0.0448(9) 0.0017(6) -0.0020(7) 0.0037(5)
C24 0.0169(7) 0.0159(5) 0.0416(8) -0.0019(6) 0.0049(6) 0.0025(5)
C22 0.0200(7) 0.0233(6) 0.0253(6) 0.0041(5) 0.0004(6) 0.0046(5)
C19 0.0262(8) 0.0161(5) 0.0279(7) 0.0015(5) -0.0013(6) 0.0071(5)
C17 0.0277(9) 0.0280(7) 0.0238(7) -0.0045(5) -0.0071(6) 0.0088(6)
C18 0.0283(9) 0.0265(7) 0.0257(7) 0.0013(5) -0.0046(6) 0.0101(6)
C28 0.0292(9) 0.0215(6) 0.0414(9) 0.0122(6) 0.0142(7) 0.0008(6)
C27 0.0308(9) 0.0245(7) 0.0426(9) 0.0109(7) 0.0194(8) 0.0032(6)
C29 0.0214(7) 0.0183(5) 0.0419(9) 0.0028(6) 0.0058(7) -0.0055(5)
C30 0.0212(7) 0.0209(6) 0.0160(5) 0.0000(4) -0.0018(5) 0.0052(5)
C31 0.0226(7) 0.0199(6) 0.0224(6) -0.0031(5) -0.0059(5) -0.0016(5)
Mn2 0.01498(9) 0.01166(7) 0.01446(7) 0.00089(6) 0.00063(7) 0.00061(7)
P1 0.0247(2) 0.02238(16) 0.01881(15) -0.00226(13) 0.00047(14) 0.00594(14)
F4 0.0616(9) 0.0549(8) 0.0260(5) 0.0098(5) 0.0122(6) 0.0261(7)
F6 0.1293(16) 0.0601(9) 0.0258(6) 0.0161(6) 0.0243(8) 0.0481(10)
F2 0.0645(9) 0.0245(5) 0.0511(7) -0.0099(5) 0.0154(7) 0.0005(5)
F3 0.0304(7) 0.0896(12) 0.0652(10) -0.0449(9) -0.0180(7) 0.0144(7)
F5 0.0636(9) 0.0279(5) 0.0575(8) -0.0136(5) 0.0218(7) 0.0094(6)
F1 0.0226(6) 0.0936(13) 0.0767(11) -0.0251(10) 0.0034(7) 0.0027(7)
Cl2 0.02252(16) 0.01263(11) 0.02611(14) 0.00446(10) -0.00308(13) -0.00083(10)
N2 0.0222(6) 0.0120(4) 0.0194(5) 0.0027(4) -0.0013(5) -0.0020(4)
N1 0.0164(6) 0.0195(5) 0.0198(5) 0.0006(4) 0.0012(4) -0.0010(4)
N10 0.0221(6) 0.0146(4) 0.0215(5) 0.0029(4) -0.0029(5) 0.0027(4)
N9 0.0180(6) 0.0235(5) 0.0165(4) -0.0009(4) 0.0015(4) 0.0006(4)
N8 0.0215(6) 0.0228(5) 0.0184(5) -0.0023(4) 0.0036(5) 0.0021(4)
C3 0.0243(7) 0.0124(5) 0.0209(6) 0.0015(4) -0.0004(5) -0.0023(5)
C5 0.0296(8) 0.0125(5) 0.0215(5) 0.0035(4) -0.0021(6) -0.0015(5)
C1 0.0250(8) 0.0184(6) 0.0244(6) 0.0046(5) -0.0054(6) -0.0039(5)
C4 0.0539(13) 0.0162(6) 0.0341(8) 0.0039(6) -0.0146(8) -0.0121(7)
C2 0.0344(10) 0.0297(8) 0.0284(7) 0.0088(6) -0.0117(7) -0.0121(7)
C7 0.0264(8) 0.0232(6) 0.0146(5) -0.0002(4) -0.0004(5) -0.0068(5)
C8 0.0557(13) 0.0302(8) 0.0162(6) -0.0025(5) 0.0099(7) -0.0149(8)
C10 0.0226(7) 0.0311(7) 0.0235(6) -0.0068(6) 0.0026(6) 0.0049(6)
C9 0.0507(13) 0.0452(10) 0.0286(8) -0.0148(8) 0.0238(8) -0.0193(10)
C6 0.0301(8) 0.0231(6) 0.0189(6) 0.0060(5) -0.0072(6) -0.0005(5)
C11 0.0171(7) 0.0184(5) 0.0233(6) 0.0026(4) 0.0023(5) 0.0000(4)
C13 0.0200(8) 0.0183(6) 0.0389(8) 0.0034(5) -0.0063(6) -0.0025(5)
C14 0.0210(7) 0.0215(6) 0.0216(6) -0.0006(5) -0.0003(5) -0.0012(5)
C12 0.0180(7) 0.0226(6) 0.0323(7) 0.0058(6) 0.0020(6) -0.0030(5)
C15 0.0280(9) 0.0239(7) 0.0395(9) 0.0077(6) -0.0010(7) 0.0125(6)
C32 0.0600(14) 0.0261(8) 0.0376(9) 0.0049(7) -0.0221(9) -0.0216(8)
C33 0.0227(7) 0.0196(6) 0.0277(6) -0.0016(5) -0.0057(6) -0.0012(5)
C34 0.0224(8) 0.0231(6) 0.0327(7) 0.0044(5) -0.0031(6) 0.0040(5)
C35 0.0219(7) 0.0287(7) 0.0212(6) 0.0027(5) 0.0061(5) -0.0025(6)
C36 0.0302(9) 0.0438(10) 0.0336(8) -0.0160(8) 0.0123(7) -0.0027(8)
C37 0.0379(10) 0.0311(7) 0.0177(5) 0.0005(5) -0.0008(6) 0.0104(7)
C39 0.0228(8) 0.0258(7) 0.0285(7) 0.0087(5) 0.0031(6) -0.0004(5)
C40 0.0334(10) 0.0410(9) 0.0329(9) 0.0166(7) 0.0135(8) 0.0051(7)
C41 0.0471(12) 0.0495(11) 0.0202(7) 0.0014(7) 0.0035(7) 0.0163(10)
C38 0.0468(12) 0.0407(9) 0.0226(7) 0.0089(6) 0.0119(7) 0.0130(8)
C42 0.0315(9) 0.0211(6) 0.0415(9) -0.0060(6) 0.0045(7) 0.0096(6)
C44 0.0327(10) 0.0439(9) 0.0183(6) -0.0054(6) 0.0024(6) -0.0006(7)
C43 0.0239(8) 0.0276(7) 0.0339(8) -0.0062(6) 0.0073(7) 0.0074(6)
C47 0.0398(11) 0.0408(10) 0.0409(10) 0.0086(8) 0.0017(9) -0.0020(8)
N11 0.0627(15) 0.0477(11) 0.0556(12) -0.0035(9) 0.0025(11) 0.0028(10)
C46 0.0566(15) 0.0364(10) 0.0585(14) 0.0090(10) 0.0074(12) 0.0032(10)

loop_
_atom_type_symbol
_atom_type_description
_atom_type_scat_dispersion_real
_atom_type_scat_dispersion_imag
_atom_type_scat_source
C C 0.0033 0.0016 'International Tables Vol C Tables 4.2.6.8 and 6.1.1.4'
H H 0.0000 0.0000 'International Tables Vol C Tables 4.2.6.8 and 6.1.1.4'
N N 0.0061 0.0033 'International Tables Vol C Tables 4.2.6.8 and 6.1.1.4'
F F 0.0171 0.0103 'International Tables Vol C Tables 4.2.6.8 and 6.1.1.4'
P P 0.1023 0.0942 'International Tables Vol C Tables 4.2.6.8 and 6.1.1.4'
Cl Cl 0.1484 0.1585 'International Tables Vol C Tables 4.2.6.8 and 6.1.1.4'
Mn Mn 0.3368 0.7283 'International Tables Vol C Tables 4.2.6.8 and 6.1.1.4'
O O 0.0106 0.0060 'International Tables Vol C Tables 4.2.6.8 and 6.1.1.4'

loop_
_geom_angle_atom_site_label_1
_geom_angle_atom_site_label_2
_geom_angle_atom_site_label_3
_geom_angle
_geom_angle_site_symmetry_1
_geom_angle_site_symmetry_3
_geom_angle_publ_flag
N4 Mn1 N6 96.55(5) . . ?
N4 Mn1 N3 91.11(5) . . ?
N6 Mn1 N3 166.22(5) . . ?
N4 Mn1 N7 160.06(5) . . ?
N6 Mn1 N7 95.64(5) . . ?
N3 Mn1 N7 74.04(5) . . ?
N4 Mn1 N5 73.12(4) . . ?
N6 Mn1 N5 76.05(4) . . ?
N3 Mn1 N5 95.38(5) . . ?
N7 Mn1 N5 94.69(5) . . ?
N4 Mn1 Cl1 97.73(3) . . ?
N6 Mn1 Cl1 96.94(3) . . ?
N3 Mn1 Cl1 93.35(4) . . ?
N7 Mn1 Cl1 96.38(4) . . ?
N5 Mn1 Cl1 167.44(4) . . ?
F12 P2 F8 91.10(8) . . ?
F12 P2 F9 90.07(7) . . ?
F8 P2 F9 90.52(7) . . ?
F12 P2 F10 90.11(9) . . ?
F8 P2 F10 178.78(8) . . ?
F9 P2 F10 89.64(8) . . ?
F12 P2 F11 179.62(9) . . ?
F8 P2 F11 89.27(7) . . ?
F9 P2 F11 90.00(7) . . ?
F10 P2 F11 89.52(8) . . ?
F12 P2 F7 91.02(8) . . ?
F8 P2 F7 89.51(7) . . ?
F9 P2 F7 178.90(8) . . ?
F10 P2 F7 90.30(8) . . ?
F11 P2 F7 88.90(8) . . ?
C20 N6 C16 118.56(12) . . ?
C20 N6 Mn1 116.16(10) . . ?
C16 N6 Mn1 124.93(9) . . ?
C22 N3 C23 118.71(13) . . ?
C22 N3 Mn1 127.76(10) . . ?
C23 N3 Mn1 112.84(10) . . ?
C30 N4 C39 118.82(13) . . ?
C30 N4 Mn1 116.54(10) . . ?
C39 N4 Mn1 124.50(11) . . ?
C31 N5 C21 108.14(11) . . ?
C31 N5 C29 109.19(13) . . ?
C21 N5 C29 110.90(11) . . ?
C31 N5 Mn1 105.59(8) . . ?
C21 N5 Mn1 106.67(8) . . ?
C29 N5 Mn1 115.98(9) . . ?
C26 N7 C41 107.99(14) . . ?
C26 N7 C27 108.51(14) . . ?
C41 N7 C27 109.89(15) . . ?
C26 N7 Mn1 104.00(9) . . ?
C41 N7 Mn1 111.28(12) . . ?
C27 N7 Mn1 114.77(10) . . ?
N7 C26 C23 112.33(12) . . ?
N3 C23 C24 121.75(15) . . ?
N3 C23 C26 117.22(13) . . ?
C24 C23 C26 120.95(14) . . ?
N6 C20 C19 121.70(14) . . ?
N6 C20 C21 116.91(12) . . ?
C19 C20 C21 121.20(12) . . ?
N6 C16 C17 122.90(14) . . ?
N5 C21 C20 114.15(11) . . ?
C24 C25 C34 119.54(15) . . ?
C25 C24 C23 119.01(15) . . ?
N3 C22 C34 122.84(15) . . ?
C18 C19 C20 119.16(14) . . ?
C16 C17 C18 118.27(15) . . ?
C19 C18 C17 119.37(15) . . ?
C29 C28 C27 113.79(15) . . ?
N7 C27 C28 114.87(15) . . ?
N5 C29 C28 114.81(14) . . ?
N4 C30 C37 121.85(15) . . ?
N4 C30 C31 116.52(12) . . ?
C37 C30 C31 121.61(15) . . ?
N5 C31 C30 111.48(12) . . ?
N9 Mn2 N2 94.98(5) . . ?
N9 Mn2 N1 92.15(5) . . ?
N2 Mn2 N1 168.43(5) . . ?
N9 Mn2 N8 159.76(5) . . ?
N2 Mn2 N8 96.61(5) . . ?
N1 Mn2 N8 74.04(5) . . ?
N9 Mn2 N10 74.37(5) . . ?
N2 Mn2 N10 75.94(4) . . ?
N1 Mn2 N10 97.31(5) . . ?
N8 Mn2 N10 92.45(5) . . ?
N9 Mn2 Cl2 99.34(3) . . ?
N2 Mn2 Cl2 94.03(3) . . ?
N1 Mn2 Cl2 93.79(3) . . ?
N8 Mn2 Cl2 96.33(3) . . ?
N10 Mn2 Cl2 167.39(4) . . ?
F6 P1 F1 90.90(11) . . ?
F6 P1 F5 89.85(8) . . ?
F1 P1 F5 89.35(9) . . ?
F6 P1 F3 91.57(11) . . ?
F1 P1 F3 177.52(11) . . ?
F5 P1 F3 90.42(9) . . ?
F6 P1 F2 91.64(8) . . ?
F1 P1 F2 90.52(9) . . ?
F5 P1 F2 178.51(8) . . ?
F3 P1 F2 89.65(8) . . ?
F6 P1 F4 179.80(9) . . ?
F1 P1 F4 89.16(9) . . ?
F5 P1 F4 90.34(8) . . ?
F3 P1 F4 88.37(9) . . ?
F2 P1 F4 88.17(8) . . ?
C1 N2 C3 118.47(13) . . ?
C1 N2 Mn2 123.57(9) . . ?
C3 N2 Mn2 116.57(10) . . ?
C14 N1 C11 118.81(14) . . ?
C14 N1 Mn2 126.47(11) . . ?
C11 N1 Mn2 114.16(10) . . ?
C15 N10 C6 108.91(13) . . ?
C15 N10 C5 110.28(13) . . ?
C6 N10 C5 108.31(12) . . ?
C15 N10 Mn2 115.77(10) . . ?
C6 N10 Mn2 105.20(8) . . ?
C5 N10 Mn2 108.06(8) . . ?
C7 N9 C10 119.42(14) . . ?
C7 N9 Mn2 117.23(10) . . ?
C10 N9 Mn2 122.70(10) . . ?
C44 N8 C35 108.81(13) . . ?
C44 N8 C43 109.40(13) . . ?
C35 N8 C43 108.73(13) . . ?
C44 N8 Mn2 110.83(11) . . ?
C35 N8 Mn2 102.30(9) . . ?
C43 N8 Mn2 116.35(10) . . ?
N2 C3 C4 121.74(14) . . ?
N2 C3 C5 116.70(12) . . ?
C4 C3 C5 121.38(12) . . ?
N10 C5 C3 114.37(11) . . ?
N2 C1 C2 122.78(14) . . ?
C32 C4 C3 118.95(15) . . ?
C1 C2 C32 118.26(16) . . ?
N9 C7 C8 121.43(16) . . ?
N9 C7 C6 116.16(13) . . ?
C8 C7 C6 122.38(15) . . ?
C9 C8 C7 118.81(17) . . ?
N9 C10 C36 122.30(17) . . ?
C8 C9 C36 120.00(16) . . ?
N10 C6 C7 111.23(12) . . ?
N1 C11 C12 121.74(14) . . ?
N1 C11 C35 116.48(13) . . ?
C12 C11 C35 121.71(14) . . ?
C12 C13 C33 119.15(15) . . ?
N1 C14 C33 122.56(15) . . ?
C13 C12 C11 119.04(15) . . ?
N10 C15 C42 114.85(14) . . ?
C4 C32 C2 119.52(16) . . ?
C14 C33 C13 118.69(15) . . ?
C22 C34 C25 118.14(16) . . ?
N8 C35 C11 111.36(12) . . ?
C10 C36 C9 118.03(18) . . ?
C38 C37 C30 118.77(17) . . ?
N4 C39 C40 122.36(18) . . ?
C38 C40 C39 118.15(18) . . ?
C37 C38 C40 119.99(16) . . ?
C15 C42 C43 114.27(15) . . ?
N8 C43 C42 115.03(14) . . ?
N11 C47 C46 179.7(3) . . ?

loop_
_geom_bond_atom_site_label_1
_geom_bond_atom_site_label_2
_geom_bond_distance
_geom_bond_site_symmetry_2
_geom_bond_publ_flag
Mn1 N4 2.2317(12) . ?
Mn1 N6 2.2392(12) . ?
Mn1 N3 2.2876(13) . ?
Mn1 N7 2.3022(14) . ?
Mn1 N5 2.3352(11) . ?
Mn1 Cl1 2.4104(4) . ?
P2 F12 1.5885(12) . ?
P2 F8 1.5887(12) . ?
P2 F9 1.5946(11) . ?
P2 F10 1.5964(14) . ?
P2 F11 1.6005(12) . ?
P2 F7 1.6016(12) . ?
N6 C20 1.3424(17) . ?
N6 C16 1.347(2) . ?
N3 C22 1.344(2) . ?
N3 C23 1.3449(19) . ?
N4 C30 1.3430(19) . ?
N4 C39 1.344(2) . ?
N5 C31 1.4820(19) . ?
N5 C21 1.4870(19) . ?
N5 C29 1.487(2) . ?
N7 C26 1.477(2) . ?
N7 C41 1.482(2) . ?
N7 C27 1.490(2) . ?
C26 C23 1.498(2) . ?
C23 C24 1.392(2) . ?
C20 C19 1.392(2) . ?
C20 C21 1.500(2) . ?
C16 C17 1.383(2) . ?
C25 C24 1.382(3) . ?
C25 C34 1.389(3) . ?
C22 C34 1.385(2) . ?
C19 C18 1.383(2) . ?
C17 C18 1.385(2) . ?
C28 C29 1.521(3) . ?
C28 C27 1.532(2) . ?
C30 C37 1.390(2) . ?
C30 C31 1.503(2) . ?
Mn2 N9 2.2166(12) . ?
Mn2 N2 2.2311(12) . ?
Mn2 N1 2.2385(13) . ?
Mn2 N8 2.3293(13) . ?
Mn2 N10 2.3611(11) . ?
Mn2 Cl2 2.4341(4) . ?
P1 F6 1.5693(13) . ?
P1 F1 1.5804(15) . ?
P1 F5 1.5878(12) . ?
P1 F3 1.5912(15) . ?
P1 F2 1.5999(12) . ?
P1 F4 1.6042(12) . ?
N2 C1 1.343(2) . ?
N2 C3 1.3439(17) . ?
N1 C14 1.3430(19) . ?
N1 C11 1.3432(19) . ?
N10 C15 1.478(2) . ?
N10 C6 1.4831(19) . ?
N10 C5 1.485(2) . ?
N9 C7 1.3431(18) . ?
N9 C10 1.344(2) . ?
N8 C44 1.474(2) . ?
N8 C35 1.481(2) . ?
N8 C43 1.491(2) . ?
C3 C4 1.390(2) . ?
C3 C5 1.504(2) . ?
C1 C2 1.378(2) . ?
C4 C32 1.374(3) . ?
C2 C32 1.386(3) . ?
C7 C8 1.386(2) . ?
C7 C6 1.500(2) . ?
C8 C9 1.382(3) . ?
C10 C36 1.383(2) . ?
C9 C36 1.385(3) . ?
C11 C12 1.393(2) . ?
C11 C35 1.509(2) . ?
C13 C12 1.384(3) . ?
C13 C33 1.385(3) . ?
C14 C33 1.383(2) . ?
C15 C42 1.520(3) . ?
C37 C38 1.375(3) . ?
C39 C40 1.388(3) . ?
C40 C38 1.382(3) . ?
C42 C43 1.523(3) . ?
C47 N11 1.139(3) . ?
C47 C46 1.453(3) . ?
